data_7713683
loop_
_publ_author_name
'More O'Ferrall, Lewis'
'Piatek, Magdalena'
'Twamley, Brendan'
'Kavanagh, Kevin'
'O'Connor, Christine'
'Griffith, Darren Martin'

_publ_section_title
;
 Synthesis, characterisation and antibacterial activity of novel Ga(III)
 polypyridyl catecholate complexes
;
_journal_name_full 'Dalton Transactions'
_journal_paper_doi 10.1039/D3DT01761C
_journal_year 2023
_chemical_formula_moiety 'C27 H20 Ga N4 O4, C H4 O, F6 P'
_chemical_formula_sum 'C28 H24 F6 Ga N4 O5 P'
_chemical_formula_weight 711.20
_space_group_crystal_system monoclinic
_space_group_IT_number 15
_space_group_name_Hall '-C 2yc'
_space_group_name_H-M_alt 'C 1 2/c 1'
_atom_sites_solution_hydrogens mixed
_atom_sites_solution_primary dual
_audit_creation_date 2021-06-04
_audit_creation_method
;
Olex2 1.3
(compiled 2020.11.12 svn.r5f609507 for OlexSys, GUI svn.r6272)
;
_audit_update_record
;
2023-04-04 deposited with the CCDC.	2023-08-04 downloaded from the CCDC.
;
_cell_angle_alpha 90
_cell_angle_beta 93.720(2)
_cell_angle_gamma 90
_cell_formula_units_Z 8
_cell_length_a 24.412(2)
_cell_length_b 9.5067(8)
_cell_length_c 23.7787(19)
_cell_measurement_reflns_used 4935
_cell_measurement_temperature 100(2)
_cell_measurement_theta_max 26.156
_cell_measurement_theta_min 2.473
_cell_volume 5506.9(8)
_computing_cell_refinement 'SAINT V8.40A (Bruker, 2019)'
_computing_data_collection 'APEX 3 (Bruker, 2017) '
_computing_data_reduction 'SAINT V8.40A (Bruker, 2019)'
_computing_molecular_graphics 'Olex2 (Dolomanov et al., 2009)'
_computing_publication_material 'Olex2 (Dolomanov et al., 2009)'
_computing_structure_refinement 'SHELXL (Sheldrick, 2015)'
_computing_structure_solution 'SHELXT (Sheldrick, 2015)'
_diffrn_ambient_temperature 100(2)
_diffrn_detector 'CMOS area detector'
_diffrn_detector_area_resol_mean 5.12
_diffrn_detector_type 'Bruker PHOTON 50'
_diffrn_measured_fraction_theta_full 0.999
_diffrn_measured_fraction_theta_max 0.995
_diffrn_measurement_device 'three-circle diffractometer'
_diffrn_measurement_device_type 'Bruker D8 Quest ECO'
_diffrn_measurement_method '\w and \f scans'
_diffrn_radiation_collimation '0.5 mm double-pinhole'
_diffrn_radiation_detector 'Bruker PHOTON 50'
_diffrn_radiation_monochromator graphite
_diffrn_radiation_probe x-ray
_diffrn_radiation_type 'Mo K\a'
_diffrn_radiation_wavelength 0.71073
_diffrn_radiation_xray_symbol K-L~3~
_diffrn_reflns_av_R_equivalents 0.1300
_diffrn_reflns_av_unetI/netI 0.0839
_diffrn_reflns_Laue_measured_fraction_full 0.999
_diffrn_reflns_Laue_measured_fraction_max 0.995
_diffrn_reflns_limit_h_max 30
_diffrn_reflns_limit_h_min -30
_diffrn_reflns_limit_k_max 11
_diffrn_reflns_limit_k_min -11
_diffrn_reflns_limit_l_max 29
_diffrn_reflns_limit_l_min -29
_diffrn_reflns_number 30714
_diffrn_reflns_point_group_measured_fraction_full 0.999
_diffrn_reflns_point_group_measured_fraction_max 0.995
_diffrn_reflns_theta_full 25.242
_diffrn_reflns_theta_max 26.575
_diffrn_reflns_theta_min 2.474
_diffrn_source 'sealed X-ray tube'
_diffrn_source_current 20.0
_diffrn_source_power 1.0
_diffrn_source_type 'Siemens, KFF Mo 2K -90 C'
_diffrn_source_voltage 50.0
_exptl_absorpt_coefficient_mu 1.147
_exptl_absorpt_correction_T_max 0.7454
_exptl_absorpt_correction_T_min 0.6509
_exptl_absorpt_correction_type multi-scan
_exptl_absorpt_process_details
;
SADABS-2016/2 (Krause, 2015) was used for absorption correction.
wR2(int) was 0.0505 before and 0.0453 after correction.
The Ratio of minimum to maximum transmission is 0.8732.
The \l/2 correction factor is 0.00150.
;
_exptl_crystal_colour 'clear yellow'
_exptl_crystal_colour_lustre clear
_exptl_crystal_colour_primary yellow
_exptl_crystal_density_diffrn 1.716
_exptl_crystal_density_method 'not measured'
_exptl_crystal_description needle
_exptl_crystal_F_000 2880
_exptl_crystal_size_max 0.34
_exptl_crystal_size_mid 0.09
_exptl_crystal_size_min 0.05
_refine_diff_density_max 0.699
_refine_diff_density_min -0.550
_refine_diff_density_rms 0.108
_refine_ls_extinction_method none
_refine_ls_goodness_of_fit_ref 1.015
_refine_ls_hydrogen_treatment mixed
_refine_ls_matrix_type full
_refine_ls_number_parameters 414
_refine_ls_number_reflns 5725
_refine_ls_number_restraints 2
_refine_ls_restrained_S_all 1.015
_refine_ls_R_factor_all 0.1044
_refine_ls_R_factor_gt 0.0517
_refine_ls_shift/su_max 0.002
_refine_ls_shift/su_mean 0.000
_refine_ls_structure_factor_coef Fsqd
_refine_ls_weighting_details 'w=1/[\s^2^(Fo^2^)+(0.0601P)^2^+6.0591P] where P=(Fo^2^+2Fc^2^)/3'
_refine_ls_weighting_scheme calc
_refine_ls_wR_factor_gt 0.1093
_refine_ls_wR_factor_ref 0.1326
_reflns_Friedel_coverage 0.000
_reflns_number_gt 3653
_reflns_number_total 5725
_reflns_threshold_expression 'I > 2\s(I)'
_cod_data_source_file d3dt01761c2.cif
_cod_data_source_block 1
_cod_database_code 7713683
_shelx_shelxl_version_number 2018/3
_shelx_space_group_comment
;
The symmetry employed for this shelxl refinement is uniquely defined
by the following loop, which should always be used as a source of
symmetry information in preference to the above space-group names.
They are only intended as comments.
;
_shelx_estimated_absorpt_t_max 0.945
_shelx_estimated_absorpt_t_min 0.696
_olex2_refinement_description
;
1. Fixed Uiso
 At 1.2 times of:
  All C(H) groups
 At 1.5 times of:
  All C(H,H,H) groups, All O(H) groups
2. Restrained distances
 O29-H29
 0.85 with sigma of 0.01
 O36-H36
 0.85 with sigma of 0.01
3.a Aromatic/amide H refined with riding coordinates:
 C2(H2), C3(H3), C4(H4), C5(H5), C8(H8), C9(H9), C10(H10), C11(H11), C14(H14),
 C15(H15), C16(H16), C17(H17), C20(H20), C21(H21), C22(H22), C23(H23), C31(H31),
  C32(H32), C33(H33)
3.b Idealised Me refined as rotating group:
 C37(H37A,H37B,H37C)
;
_olex2_exptl_crystal_mounting_method 'mounted in oil ona  MiTeGen microloop'
_olex2_submission_original_sample_id LMOF36R3
_olex2_submission_special_instructions 'No special instructions were received'

loop_
_space_group_symop_operation_xyz
'x, y, z'
'-x, y, -z+1/2'
'x+1/2, y+1/2, z'
'-x+1/2, y+1/2, -z+1/2'
'-x, -y, -z'
'x, -y, z-1/2'
'-x+1/2, -y+1/2, -z'
'x+1/2, -y+1/2, z-1/2'

loop_
_atom_site_label
_atom_site_type_symbol
_atom_site_fract_x
_atom_site_fract_y
_atom_site_fract_z
_atom_site_U_iso_or_equiv
_atom_site_adp_type
_atom_site_occupancy
_atom_site_site_symmetry_order
_atom_site_calc_flag
_atom_site_refinement_flags_posn
_atom_site_refinement_flags_adp
_atom_site_refinement_flags_occupancy
_atom_site_disorder_assembly
_atom_site_disorder_group
Ga1 Ga 0.64482(2) 0.26925(5) 0.34018(2) 0.01678(14) Uani 1 1 d . . . . .
N1 N 0.72199(15) 0.3555(4) 0.32596(14) 0.0183(8) Uani 1 1 d . . . . .
C2 C 0.73053(19) 0.4898(4) 0.31196(17) 0.0207(10) Uani 1 1 d . . . . .
H2 H 0.701473 0.555602 0.314247 0.025 Uiso 1 1 calc R U . . .
C3 C 0.78031(18) 0.5355(5) 0.29428(17) 0.0209(10) Uani 1 1 d . . . . .
H3 H 0.785471 0.631167 0.284377 0.025 Uiso 1 1 calc R U . . .
C4 C 0.82218(19) 0.4399(5) 0.29132(18) 0.0244(10) Uani 1 1 d . . . . .
H4 H 0.856901 0.468712 0.279576 0.029 Uiso 1 1 calc R U . . .
C5 C 0.81330(19) 0.3016(5) 0.30557(19) 0.0249(10) Uani 1 1 d . . . . .
H5 H 0.841769 0.233968 0.303661 0.030 Uiso 1 1 calc R U . . .
C6 C 0.76259(17) 0.2628(4) 0.32260(16) 0.0166(9) Uani 1 1 d . . . . .
C7 C 0.74898(17) 0.1163(4) 0.33846(17) 0.0172(9) Uani 1 1 d . . . . .
C8 C 0.78657(18) 0.0096(4) 0.34081(17) 0.0191(9) Uani 1 1 d . . . . .
H8 H 0.823093 0.025675 0.330808 0.023 Uiso 1 1 calc R U . . .
C9 C 0.77037(19) -0.1229(5) 0.35813(17) 0.0219(10) Uani 1 1 d . . . . .
H9 H 0.795855 -0.198498 0.360629 0.026 Uiso 1 1 calc R U . . .
C10 C 0.71697(18) -0.1431(4) 0.37159(18) 0.0218(10) Uani 1 1 d . . . . .
H10 H 0.705169 -0.232279 0.384142 0.026 Uiso 1 1 calc R U . . .
C11 C 0.68102(18) -0.0320(5) 0.36657(18) 0.0212(10) Uani 1 1 d . . . . .
H11 H 0.643927 -0.046539 0.374976 0.025 Uiso 1 1 calc R U . . .
N12 N 0.69631(14) 0.0957(3) 0.35031(14) 0.0158(8) Uani 1 1 d . . . . .
N13 N 0.64742(15) 0.3162(4) 0.42489(14) 0.0190(8) Uani 1 1 d . . . . .
C14 C 0.68610(18) 0.3916(5) 0.45278(18) 0.0230(10) Uani 1 1 d . . . . .
H14 H 0.717366 0.419945 0.433826 0.028 Uiso 1 1 calc R U . . .
C15 C 0.6824(2) 0.4303(5) 0.5083(2) 0.0293(11) Uani 1 1 d . . . . .
H15 H 0.710007 0.486487 0.527197 0.035 Uiso 1 1 calc R U . . .
C16 C 0.6378(2) 0.3851(5) 0.53530(19) 0.0293(11) Uani 1 1 d . . . . .
H16 H 0.634417 0.409766 0.573643 0.035 Uiso 1 1 calc R U . . .
C17 C 0.59792(18) 0.3048(5) 0.50776(18) 0.0220(10) Uani 1 1 d . . . . .
H17 H 0.567098 0.272729 0.526537 0.026 Uiso 1 1 calc R U . . .
C18 C 0.60379(17) 0.2720(4) 0.45209(17) 0.0177(9) Uani 1 1 d . . . . .
C19 C 0.56309(18) 0.1873(4) 0.41763(18) 0.0187(9) Uani 1 1 d . . . . .
C20 C 0.51617(17) 0.1303(4) 0.43737(19) 0.0201(10) Uani 1 1 d . . . . .
H20 H 0.506895 0.147236 0.474967 0.024 Uiso 1 1 calc R U . . .
C21 C 0.48275(19) 0.0480(5) 0.40149(19) 0.0248(10) Uani 1 1 d . . . . .
H21 H 0.450520 0.006572 0.414541 0.030 Uiso 1 1 calc R U . . .
C22 C 0.49633(18) 0.0262(5) 0.34673(19) 0.0231(10) Uani 1 1 d . . . . .
H22 H 0.473972 -0.030637 0.321693 0.028 Uiso 1 1 calc R U . . .
C23 C 0.54334(18) 0.0894(4) 0.32927(19) 0.0212(10) Uani 1 1 d . . . . .
H23 H 0.552742 0.076769 0.291459 0.025 Uiso 1 1 calc R U . . .
N24 N 0.57589(14) 0.1677(4) 0.36396(15) 0.0183(8) Uani 1 1 d . . . . .
O25 O 0.61034(12) 0.4505(3) 0.32448(11) 0.0185(7) Uani 1 1 d . . . . .
C26 C 0.59573(17) 0.4592(5) 0.26884(17) 0.0191(9) Uani 1 1 d . . . . .
C27 C 0.57537(17) 0.5817(5) 0.24332(18) 0.0193(9) Uani 1 1 d . . . . .
C28 C 0.57338(17) 0.7150(5) 0.27489(19) 0.0231(10) Uani 1 1 d . . . . .
O29 O 0.58491(13) 0.7072(3) 0.33116(13) 0.0244(7) Uani 1 1 d D . . . .
H29 H 0.594(3) 0.623(2) 0.340(3) 0.06(2) Uiso 1 1 d D . . . .
O30 O 0.56373(14) 0.8281(3) 0.25351(14) 0.0305(8) Uani 1 1 d . . . . .
C31 C 0.55880(18) 0.5795(5) 0.18591(18) 0.0236(10) Uani 1 1 d . . . . .
H31 H 0.544151 0.662231 0.168295 0.028 Uiso 1 1 calc R U . . .
C32 C 0.56347(18) 0.4597(5) 0.15495(19) 0.0245(10) Uani 1 1 d . . . . .
H32 H 0.550848 0.458899 0.116310 0.029 Uiso 1 1 calc R U . . .
C33 C 0.58682(18) 0.3374(5) 0.17974(19) 0.0238(10) Uani 1 1 d . . . . .
H33 H 0.590580 0.255010 0.157687 0.029 Uiso 1 1 calc R U . . .
C34 C 0.60415(18) 0.3372(4) 0.23587(17) 0.0188(9) Uani 1 1 d . . . . .
O35 O 0.62881(12) 0.2279(3) 0.26270(11) 0.0193(6) Uani 1 1 d . . . . .
O36 O 0.51615(15) 0.7337(4) 0.43138(14) 0.0352(8) Uani 1 1 d D . . . .
H36 H 0.530(2) 0.766(6) 0.4021(15) 0.053 Uiso 1 1 d D U . . .
C37 C 0.5495(2) 0.6271(5) 0.4560(2) 0.0381(13) Uani 1 1 d . . . . .
H37A H 0.544124 0.540138 0.434212 0.057 Uiso 1 1 calc R U . . .
H37B H 0.539572 0.610943 0.494788 0.057 Uiso 1 1 calc R U . . .
H37C H 0.588081 0.655683 0.456310 0.057 Uiso 1 1 calc R U . . .
F1 F 0.69032(11) 0.0354(3) 0.49376(11) 0.0317(7) Uani 1 1 d . . . . .
P1 P 0.66216(5) -0.08079(13) 0.53078(5) 0.0231(3) Uani 1 1 d . . . . .
F2 F 0.60492(11) -0.0542(3) 0.49640(12) 0.0375(7) Uani 1 1 d . . . . .
F3 F 0.63381(11) -0.1968(3) 0.56811(11) 0.0331(7) Uani 1 1 d . . . . .
F4 F 0.71912(11) -0.1054(3) 0.56631(13) 0.0411(8) Uani 1 1 d . . . . .
F5 F 0.64715(13) 0.0382(3) 0.57473(12) 0.0409(8) Uani 1 1 d . . . . .
F6 F 0.67709(13) -0.1992(3) 0.48789(12) 0.0429(8) Uani 1 1 d . . . . .

loop_
_atom_site_aniso_label
_atom_site_aniso_U_11
_atom_site_aniso_U_22
_atom_site_aniso_U_33
_atom_site_aniso_U_23
_atom_site_aniso_U_13
_atom_site_aniso_U_12
Ga1 0.0173(2) 0.0167(2) 0.0164(2) 0.0000(2) 0.00162(18) 0.0012(2)
N1 0.021(2) 0.0166(19) 0.0174(18) -0.0003(14) 0.0035(15) 0.0040(15)
C2 0.026(3) 0.017(2) 0.019(2) 0.0000(18) 0.0012(19) -0.0015(19)
C3 0.026(3) 0.021(2) 0.016(2) -0.0001(18) 0.0003(19) -0.006(2)
C4 0.023(3) 0.028(3) 0.022(2) 0.0000(19) 0.002(2) -0.007(2)
C5 0.020(2) 0.030(3) 0.026(2) -0.001(2) 0.005(2) 0.001(2)
C6 0.018(2) 0.019(2) 0.0130(19) -0.0014(17) 0.0006(16) 0.0012(18)
C7 0.018(2) 0.021(2) 0.012(2) -0.0038(17) 0.0000(17) 0.0038(18)
C8 0.017(2) 0.021(2) 0.019(2) -0.0032(18) -0.0017(18) 0.0023(18)
C9 0.028(3) 0.019(2) 0.018(2) -0.0040(18) -0.0028(19) 0.006(2)
C10 0.027(3) 0.015(2) 0.024(2) 0.0011(18) 0.002(2) -0.0007(19)
C11 0.019(2) 0.022(2) 0.023(2) 0.0013(18) 0.0020(19) -0.0014(19)
N12 0.0196(19) 0.0137(18) 0.0141(17) 0.0005(13) 0.0009(15) -0.0004(15)
N13 0.020(2) 0.0189(19) 0.0183(19) -0.0002(15) 0.0008(16) 0.0009(15)
C14 0.018(2) 0.028(3) 0.023(2) -0.0035(19) 0.0016(19) -0.002(2)
C15 0.027(3) 0.036(3) 0.025(2) -0.008(2) 0.000(2) -0.002(2)
C16 0.027(3) 0.043(3) 0.017(2) -0.008(2) 0.002(2) 0.007(2)
C17 0.017(2) 0.028(3) 0.021(2) -0.0016(19) 0.0042(19) 0.0012(19)
C18 0.015(2) 0.018(2) 0.020(2) 0.0046(18) 0.0019(17) 0.0059(18)
C19 0.020(2) 0.014(2) 0.022(2) 0.0030(17) 0.0024(19) 0.0056(18)
C20 0.018(2) 0.019(2) 0.024(2) 0.0034(18) 0.0060(19) 0.0032(18)
C21 0.020(2) 0.023(2) 0.032(3) 0.005(2) 0.003(2) 0.0014(19)
C22 0.021(2) 0.018(2) 0.029(3) -0.0006(19) -0.003(2) -0.0030(19)
C23 0.020(2) 0.018(2) 0.026(2) -0.0026(18) -0.0008(19) 0.0003(19)
N24 0.0187(19) 0.0135(18) 0.0225(19) 0.0013(15) 0.0006(16) 0.0038(15)
O25 0.0216(16) 0.0161(16) 0.0175(15) -0.0017(12) -0.0008(13) 0.0033(13)
C26 0.016(2) 0.025(2) 0.016(2) 0.0037(18) 0.0000(18) -0.0036(19)
C27 0.014(2) 0.022(2) 0.023(2) 0.0015(18) 0.0033(18) 0.0007(18)
C28 0.013(2) 0.026(3) 0.031(2) 0.002(2) 0.0025(19) 0.0034(19)
O29 0.0267(18) 0.0206(18) 0.0257(17) 0.0010(14) -0.0005(14) 0.0055(15)
O30 0.033(2) 0.0241(18) 0.0351(19) 0.0052(15) 0.0056(16) 0.0093(15)
C31 0.017(2) 0.031(3) 0.023(2) 0.009(2) -0.0030(19) -0.001(2)
C32 0.018(2) 0.036(3) 0.020(2) 0.005(2) -0.0003(19) -0.004(2)
C33 0.020(2) 0.030(3) 0.022(2) -0.007(2) 0.0017(19) -0.005(2)
C34 0.017(2) 0.020(2) 0.019(2) 0.0012(18) 0.0018(18) -0.0025(18)
O35 0.0226(16) 0.0195(15) 0.0160(14) -0.0017(12) 0.0028(12) 0.0026(13)
O36 0.035(2) 0.037(2) 0.034(2) 0.0065(16) 0.0064(16) 0.0036(17)
C37 0.042(3) 0.028(3) 0.045(3) 0.004(2) 0.003(3) 0.008(2)
F1 0.0280(15) 0.0293(16) 0.0383(16) 0.0135(13) 0.0057(13) 0.0008(12)
P1 0.0195(6) 0.0265(7) 0.0233(6) 0.0074(5) 0.0008(5) 0.0017(5)
F2 0.0287(16) 0.0385(17) 0.0437(18) 0.0121(14) -0.0104(14) 0.0000(13)
F3 0.0258(15) 0.0400(17) 0.0338(15) 0.0181(13) 0.0032(12) -0.0033(13)
F4 0.0239(15) 0.0449(19) 0.0532(19) 0.0245(15) -0.0074(14) -0.0046(14)
F5 0.049(2) 0.0393(18) 0.0354(17) -0.0066(13) 0.0095(15) -0.0009(15)
F6 0.060(2) 0.0304(17) 0.0409(17) 0.0027(13) 0.0204(16) 0.0049(15)

loop_
_atom_type_symbol
_atom_type_description
_atom_type_scat_dispersion_real
_atom_type_scat_dispersion_imag
_atom_type_scat_source
C C 0.0033 0.0016 'International Tables Vol C Tables 4.2.6.8 and 6.1.1.4'
H H 0.0000 0.0000 'International Tables Vol C Tables 4.2.6.8 and 6.1.1.4'
F F 0.0171 0.0103 'International Tables Vol C Tables 4.2.6.8 and 6.1.1.4'
Ga Ga 0.2307 1.6083 'International Tables Vol C Tables 4.2.6.8 and 6.1.1.4'
N N 0.0061 0.0033 'International Tables Vol C Tables 4.2.6.8 and 6.1.1.4'
O O 0.0106 0.0060 'International Tables Vol C Tables 4.2.6.8 and 6.1.1.4'
P P 0.1023 0.0942 'International Tables Vol C Tables 4.2.6.8 and 6.1.1.4'

loop_
_geom_angle_atom_site_label_1
_geom_angle_atom_site_label_2
_geom_angle_atom_site_label_3
_geom_angle
_geom_angle_site_symmetry_1
_geom_angle_site_symmetry_3
_geom_angle_publ_flag
N12 Ga1 N1 77.68(13) . . ?
N13 Ga1 N1 95.84(14) . . ?
N13 Ga1 N12 94.51(13) . . ?
N24 Ga1 N1 171.05(14) . . ?
N24 Ga1 N12 95.46(13) . . ?
N24 Ga1 N13 78.82(14) . . ?
O25 Ga1 N1 90.28(13) . . ?
O25 Ga1 N12 167.74(13) . . ?
O25 Ga1 N13 88.92(13) . . ?
O25 Ga1 N24 96.75(13) . . ?
O35 Ga1 N1 93.16(13) . . ?
O35 Ga1 N12 91.89(13) . . ?
O35 Ga1 N13 169.90(13) . . ?
O35 Ga1 N24 92.80(13) . . ?
O35 Ga1 O25 86.45(12) . . ?
C2 N1 Ga1 124.6(3) . . ?
C6 N1 Ga1 115.4(3) . . ?
C6 N1 C2 119.2(4) . . ?
N1 C2 H2 119.0 . . ?
N1 C2 C3 122.0(4) . . ?
C3 C2 H2 119.0 . . ?
C2 C3 H3 120.7 . . ?
C4 C3 C2 118.7(4) . . ?
C4 C3 H3 120.7 . . ?
C3 C4 H4 120.3 . . ?
C3 C4 C5 119.3(4) . . ?
C5 C4 H4 120.3 . . ?
C4 C5 H5 120.4 . . ?
C6 C5 C4 119.1(4) . . ?
C6 C5 H5 120.4 . . ?
N1 C6 C5 121.8(4) . . ?
N1 C6 C7 115.2(4) . . ?
C5 C6 C7 123.1(4) . . ?
C8 C7 C6 123.0(4) . . ?
N12 C7 C6 114.9(4) . . ?
N12 C7 C8 122.1(4) . . ?
C7 C8 H8 120.6 . . ?
C7 C8 C9 118.8(4) . . ?
C9 C8 H8 120.6 . . ?
C8 C9 H9 120.4 . . ?
C10 C9 C8 119.2(4) . . ?
C10 C9 H9 120.4 . . ?
C9 C10 H10 120.6 . . ?
C11 C10 C9 118.8(4) . . ?
C11 C10 H10 120.6 . . ?
C10 C11 H11 118.8 . . ?
N12 C11 C10 122.4(4) . . ?
N12 C11 H11 118.8 . . ?
C7 N12 Ga1 116.0(3) . . ?
C11 N12 Ga1 125.2(3) . . ?
C11 N12 C7 118.7(4) . . ?
C14 N13 Ga1 125.5(3) . . ?
C14 N13 C18 119.1(4) . . ?
C18 N13 Ga1 115.2(3) . . ?
N13 C14 H14 118.9 . . ?
N13 C14 C15 122.2(4) . . ?
C15 C14 H14 118.9 . . ?
C14 C15 H15 121.0 . . ?
C16 C15 C14 118.0(4) . . ?
C16 C15 H15 121.0 . . ?
C15 C16 H16 119.6 . . ?
C17 C16 C15 120.8(4) . . ?
C17 C16 H16 119.6 . . ?
C16 C17 H17 120.9 . . ?
C16 C17 C18 118.1(4) . . ?
C18 C17 H17 120.9 . . ?
N13 C18 C17 121.7(4) . . ?
N13 C18 C19 115.2(4) . . ?
C17 C18 C19 123.1(4) . . ?
C20 C19 C18 124.6(4) . . ?
N24 C19 C18 114.2(4) . . ?
N24 C19 C20 121.2(4) . . ?
C19 C20 H20 120.6 . . ?
C19 C20 C21 118.8(4) . . ?
C21 C20 H20 120.6 . . ?
C20 C21 H21 120.0 . . ?
C22 C21 C20 119.9(4) . . ?
C22 C21 H21 120.0 . . ?
C21 C22 H22 120.9 . . ?
C21 C22 C23 118.2(4) . . ?
C23 C22 H22 120.9 . . ?
C22 C23 H23 119.0 . . ?
N24 C23 C22 122.0(4) . . ?
N24 C23 H23 119.0 . . ?
C19 N24 Ga1 116.2(3) . . ?
C23 N24 Ga1 123.9(3) . . ?
C23 N24 C19 119.9(4) . . ?
C26 O25 Ga1 109.0(2) . . ?
O25 C26 C27 122.9(4) . . ?
O25 C26 C34 116.9(4) . . ?
C27 C26 C34 120.2(4) . . ?
C26 C27 C28 121.4(4) . . ?
C26 C27 C31 119.1(4) . . ?
C31 C27 C28 119.5(4) . . ?
O29 C28 C27 116.4(4) . . ?
O30 C28 C27 124.3(4) . . ?
O30 C28 O29 119.3(4) . . ?
C28 O29 H29 109(4) . . ?
C27 C31 H31 119.7 . . ?
C32 C31 C27 120.6(4) . . ?
C32 C31 H31 119.7 . . ?
C31 C32 H32 119.7 . . ?
C31 C32 C33 120.6(4) . . ?
C33 C32 H32 119.7 . . ?
C32 C33 H33 120.0 . . ?
C34 C33 C32 119.9(4) . . ?
C34 C33 H33 120.0 . . ?
C33 C34 C26 119.2(4) . . ?
O35 C34 C26 116.5(4) . . ?
O35 C34 C33 124.3(4) . . ?
C34 O35 Ga1 111.0(2) . . ?
C37 O36 H36 110(4) . . ?
O36 C37 H37A 109.5 . . ?
O36 C37 H37B 109.5 . . ?
O36 C37 H37C 109.5 . . ?
H37A C37 H37B 109.5 . . ?
H37A C37 H37C 109.5 . . ?
H37B C37 H37C 109.5 . . ?
F1 P1 F3 179.73(19) . . ?
F1 P1 F4 90.11(15) . . ?
F1 P1 F5 89.77(16) . . ?
F2 P1 F1 90.12(15) . . ?
F2 P1 F3 89.85(15) . . ?
F2 P1 F4 178.79(19) . . ?
F2 P1 F5 89.58(17) . . ?
F4 P1 F3 89.92(15) . . ?
F4 P1 F5 89.24(18) . . ?
F5 P1 F3 89.96(16) . . ?
F6 P1 F1 90.65(16) . . ?
F6 P1 F2 90.75(18) . . ?
F6 P1 F3 89.62(16) . . ?
F6 P1 F4 90.43(18) . . ?
F6 P1 F5 179.47(18) . . ?

loop_
_geom_bond_atom_site_label_1
_geom_bond_atom_site_label_2
_geom_bond_distance
_geom_bond_site_symmetry_2
_geom_bond_publ_flag
Ga1 N1 2.102(4) . ?
Ga1 N12 2.079(3) . ?
Ga1 N13 2.060(3) . ?
Ga1 N24 2.051(4) . ?
Ga1 O25 1.944(3) . ?
Ga1 O35 1.899(3) . ?
N1 C2 1.339(5) . ?
N1 C6 1.332(5) . ?
C2 H2 0.9500 . ?
C2 C3 1.382(6) . ?
C3 H3 0.9500 . ?
C3 C4 1.373(6) . ?
C4 H4 0.9500 . ?
C4 C5 1.378(6) . ?
C5 H5 0.9500 . ?
C5 C6 1.378(6) . ?
C6 C7 1.486(6) . ?
C7 C8 1.366(6) . ?
C7 N12 1.348(5) . ?
C8 H8 0.9500 . ?
C8 C9 1.391(6) . ?
C9 H9 0.9500 . ?
C9 C10 1.376(6) . ?
C10 H10 0.9500 . ?
C10 C11 1.373(6) . ?
C11 H11 0.9500 . ?
C11 N12 1.334(5) . ?
N13 C14 1.328(5) . ?
N13 C18 1.349(5) . ?
C14 H14 0.9500 . ?
C14 C15 1.378(6) . ?
C15 H15 0.9500 . ?
C15 C16 1.370(7) . ?
C16 H16 0.9500 . ?
C16 C17 1.369(6) . ?
C17 H17 0.9500 . ?
C17 C18 1.376(6) . ?
C18 C19 1.484(6) . ?
C19 C20 1.377(6) . ?
C19 N24 1.346(5) . ?
C20 H20 0.9500 . ?
C20 C21 1.384(6) . ?
C21 H21 0.9500 . ?
C21 C22 1.380(6) . ?
C22 H22 0.9500 . ?
C22 C23 1.383(6) . ?
C23 H23 0.9500 . ?
C23 N24 1.334(5) . ?
O25 C26 1.350(5) . ?
C26 C27 1.390(6) . ?
C26 C34 1.422(6) . ?
C27 C28 1.476(6) . ?
C27 C31 1.399(6) . ?
C28 O29 1.351(5) . ?
C28 O30 1.206(5) . ?
O29 H29 0.851(10) . ?
C31 H31 0.9500 . ?
C31 C32 1.365(6) . ?
C32 H32 0.9500 . ?
C32 C33 1.408(6) . ?
C33 H33 0.9500 . ?
C33 C34 1.374(6) . ?
C34 O35 1.342(5) . ?
O36 H36 0.856(10) . ?
O36 C37 1.404(6) . ?
C37 H37A 0.9800 . ?
C37 H37B 0.9800 . ?
C37 H37C 0.9800 . ?
F1 P1 1.596(3) . ?
P1 F2 1.593(3) . ?
P1 F3 1.601(3) . ?
P1 F4 1.597(3) . ?
P1 F5 1.599(3) . ?
P1 F6 1.578(3) . ?

loop_
_geom_hbond_atom_site_label_D
_geom_hbond_atom_site_label_H
_geom_hbond_atom_site_label_A
_geom_hbond_distance_DH
_geom_hbond_distance_HA
_geom_hbond_distance_DA
_geom_hbond_angle_DHA
_geom_hbond_site_symmetry_A
_geom_hbond_publ_flag
C14 H14 F4 0.95 2.35 3.135(5) 140 7_656 yes
C15 H15 F1 0.95 2.52 3.127(6) 122 7_656 yes
O29 H29 O25 0.851(10) 1.73(3) 2.525(4) 154(6) . yes
O36 H36 O29 0.856(10) 2.29(4) 3.013(5) 143(5) . yes

loop_
_geom_torsion_atom_site_label_1
_geom_torsion_atom_site_label_2
_geom_torsion_atom_site_label_3
_geom_torsion_atom_site_label_4
_geom_torsion
_geom_torsion_site_symmetry_1
_geom_torsion_site_symmetry_2
_geom_torsion_site_symmetry_3
_geom_torsion_site_symmetry_4
_geom_torsion_publ_flag
Ga1 N1 C2 C3 -169.3(3) . . . . ?
Ga1 N1 C6 C5 170.6(3) . . . . ?
Ga1 N1 C6 C7 -9.4(4) . . . . ?
Ga1 N13 C14 C15 173.6(3) . . . . ?
Ga1 N13 C18 C17 -175.1(3) . . . . ?
Ga1 N13 C18 C19 4.5(5) . . . . ?
Ga1 O25 C26 C27 -173.0(3) . . . . ?
Ga1 O25 C26 C34 4.5(4) . . . . ?
N1 Ga1 O35 C34 -88.8(3) . . . . ?
N1 C2 C3 C4 -0.3(6) . . . . ?
N1 C6 C7 C8 -175.9(4) . . . . ?
N1 C6 C7 N12 4.3(5) . . . . ?
C2 N1 C6 C5 0.6(6) . . . . ?
C2 N1 C6 C7 -179.4(3) . . . . ?
C2 C3 C4 C5 0.5(6) . . . . ?
C3 C4 C5 C6 -0.2(7) . . . . ?
C4 C5 C6 N1 -0.4(6) . . . . ?
C4 C5 C6 C7 179.6(4) . . . . ?
C5 C6 C7 C8 4.2(6) . . . . ?
C5 C6 C7 N12 -175.6(4) . . . . ?
C6 N1 C2 C3 -0.2(6) . . . . ?
C6 C7 C8 C9 177.6(4) . . . . ?
C6 C7 N12 Ga1 2.9(4) . . . . ?
C6 C7 N12 C11 -178.0(3) . . . . ?
C7 C8 C9 C10 0.9(6) . . . . ?
C8 C7 N12 Ga1 -176.9(3) . . . . ?
C8 C7 N12 C11 2.2(6) . . . . ?
C8 C9 C10 C11 1.1(6) . . . . ?
C9 C10 C11 N12 -1.5(7) . . . . ?
C10 C11 N12 Ga1 178.9(3) . . . . ?
C10 C11 N12 C7 -0.1(6) . . . . ?
N12 Ga1 O35 C34 -166.6(3) . . . . ?
N12 C7 C8 C9 -2.6(6) . . . . ?
N13 Ga1 O35 C34 64.1(8) . . . . ?
N13 C14 C15 C16 1.8(7) . . . . ?
N13 C18 C19 C20 179.0(4) . . . . ?
N13 C18 C19 N24 -0.2(5) . . . . ?
C14 N13 C18 C17 1.0(6) . . . . ?
C14 N13 C18 C19 -179.4(4) . . . . ?
C14 C15 C16 C17 -0.4(7) . . . . ?
C15 C16 C17 C18 -0.6(7) . . . . ?
C16 C17 C18 N13 0.3(7) . . . . ?
C16 C17 C18 C19 -179.3(4) . . . . ?
C17 C18 C19 C20 -1.4(7) . . . . ?
C17 C18 C19 N24 179.4(4) . . . . ?
C18 N13 C14 C15 -2.1(7) . . . . ?
C18 C19 C20 C21 -177.2(4) . . . . ?
C18 C19 N24 Ga1 -4.2(5) . . . . ?
C18 C19 N24 C23 177.9(4) . . . . ?
C19 C20 C21 C22 -1.0(6) . . . . ?
C20 C19 N24 Ga1 176.5(3) . . . . ?
C20 C19 N24 C23 -1.4(6) . . . . ?
C20 C21 C22 C23 -0.5(7) . . . . ?
C21 C22 C23 N24 1.2(7) . . . . ?
C22 C23 N24 Ga1 -178.0(3) . . . . ?
C22 C23 N24 C19 -0.3(6) . . . . ?
N24 Ga1 O35 C34 97.9(3) . . . . ?
N24 C19 C20 C21 2.0(6) . . . . ?
O25 Ga1 O35 C34 1.3(3) . . . . ?
O25 C26 C27 C28 5.9(7) . . . . ?
O25 C26 C27 C31 -177.0(4) . . . . ?
O25 C26 C34 C33 175.9(4) . . . . ?
O25 C26 C34 O35 -3.8(6) . . . . ?
C26 C27 C28 O29 -9.1(6) . . . . ?
C26 C27 C28 O30 168.9(4) . . . . ?
C26 C27 C31 C32 -1.3(7) . . . . ?
C26 C34 O35 Ga1 0.9(5) . . . . ?
C27 C26 C34 C33 -6.5(6) . . . . ?
C27 C26 C34 O35 173.8(4) . . . . ?
C27 C31 C32 C33 -2.2(7) . . . . ?
C28 C27 C31 C32 175.9(4) . . . . ?
C31 C27 C28 O29 173.9(4) . . . . ?
C31 C27 C28 O30 -8.2(7) . . . . ?
C31 C32 C33 C34 1.3(7) . . . . ?
C32 C33 C34 C26 3.1(6) . . . . ?
C32 C33 C34 O35 -177.3(4) . . . . ?
C33 C34 O35 Ga1 -178.8(3) . . . . ?
C34 C26 C27 C28 -171.4(4) . . . . ?
C34 C26 C27 C31 5.6(6) . . . . ?
